data_4319043
loop_
_publ_author_name
'Javier Tercero'
'Carmen Diaz'
'Joan Ribas'
'Eliseo Ruiz'
'Jos\'e Mah\'ia'
'Miguel Maestro'

_publ_section_title
;
 New Oxamidato-Bridged CuII-NiII Complexes: Supramolecular Structures with
 Thiocyanate Ligands and Hydrogen Bonds. Magnetostructural Studies: DFT
 Calculations
;
_journal_name_full 'Inorganic Chemistry'
_journal_page_first 6780
_journal_page_last 6789
_journal_paper_doi 10.1021/ic025910r
_journal_volume 41
_journal_year 2002
_chemical_formula_moiety 'C18 H40 Cu N6 Ni O2, C N S, Cl O4, H2 O'
_chemical_formula_sum 'C19 H42 Cl Cu N7 Ni O7 S'
_chemical_formula_weight 670.36
_chemical_name_systematic
; 
 ? 
;
_space_group_IT_number 2
_symmetry_cell_setting triclinic
_symmetry_space_group_name_Hall '-P 1'
_symmetry_space_group_name_H-M 'P -1'
_atom_sites_solution_hydrogens geom
_atom_sites_solution_primary direct
_atom_sites_solution_secondary difmap
_audit_creation_method SHELXL-97
_cell_angle_alpha 109.4390(10)
_cell_angle_beta 106.0100(10)
_cell_angle_gamma 93.990(1)
_cell_formula_units_Z 2
_cell_length_a 9.2704(3)
_cell_length_b 12.8388(4)
_cell_length_c 14.3299(4)
_cell_measurement_temperature 298(2)
_cell_volume 1521.26(8)
_computing_cell_refinement 'Bruker SAINT'
_computing_data_collection 'Bruker SMART'
_computing_data_reduction 'Bruker SAINT'
_computing_molecular_graphics 'Bruker SHELXTL'
_computing_publication_material 'Bruker SHELXTL'
_computing_structure_refinement 'SHELXL-97 (Sheldrick, 1997)'
_computing_structure_solution 'SHELXS-97 (Sheldrick, 1990)'
_diffrn_ambient_temperature 298(2)
_diffrn_measured_fraction_theta_full 0.961
_diffrn_measured_fraction_theta_max 0.961
_diffrn_measurement_device_type 'CCD area detector'
_diffrn_measurement_method 'phi and omega scans'
_diffrn_radiation_monochromator graphite
_diffrn_radiation_source 'fine-focus sealed tube'
_diffrn_radiation_type MoK\a
_diffrn_radiation_wavelength 0.71073
_diffrn_reflns_av_R_equivalents 0.0243
_diffrn_reflns_av_sigmaI/netI 0.0585
_diffrn_reflns_limit_h_max 12
_diffrn_reflns_limit_h_min -10
_diffrn_reflns_limit_k_max 16
_diffrn_reflns_limit_k_min -16
_diffrn_reflns_limit_l_max 14
_diffrn_reflns_limit_l_min -18
_diffrn_reflns_number 10267
_diffrn_reflns_theta_full 28.00
_diffrn_reflns_theta_max 28.00
_diffrn_reflns_theta_min 1.59
_diffrn_standards_decay_% 0.68
_exptl_absorpt_coefficient_mu 1.521
_exptl_absorpt_correction_T_max 0.8628
_exptl_absorpt_correction_T_min 0.6583
_exptl_absorpt_correction_type empirical
_exptl_absorpt_process_details Sadabs
_exptl_crystal_colour Violet
_exptl_crystal_density_diffrn 1.463
_exptl_crystal_density_method 'not measured'
_exptl_crystal_description Block
_exptl_crystal_F_000 702
_exptl_crystal_size_max 0.30
_exptl_crystal_size_mid 0.25
_exptl_crystal_size_min 0.10
_refine_diff_density_max 0.581
_refine_diff_density_min -0.514
_refine_diff_density_rms 0.082
_refine_ls_extinction_method none
_refine_ls_goodness_of_fit_ref 1.012
_refine_ls_hydrogen_treatment mixed
_refine_ls_matrix_type full
_refine_ls_number_parameters 342
_refine_ls_number_reflns 7064
_refine_ls_number_restraints 0
_refine_ls_restrained_S_all 1.012
_refine_ls_R_factor_all 0.0861
_refine_ls_R_factor_gt 0.0523
_refine_ls_shift/su_max 0.000
_refine_ls_shift/su_mean 0.000
_refine_ls_structure_factor_coef Fsqd
_refine_ls_weighting_details 'calc w=1/[\s^2^(Fo^2^)+(0.0614P)^2^+1.5594P] where P=(Fo^2^+2Fc^2^)/3'
_refine_ls_weighting_scheme calc
_refine_ls_wR_factor_gt 0.1199
_refine_ls_wR_factor_ref 0.1421
_reflns_number_gt 4939
_reflns_number_total 7064
_reflns_threshold_expression >2sigma(I)
_cod_data_source_file ic025910r_s1_1.cif
_cod_data_source_block Complex1
_cod_depositor_comments
;
The following automatic conversions were performed:

'_symmetry_cell_setting' value 'Triclinic' changed to 'triclinic'
according to the built-in table from CIF Core dictionary named
'cif_core.dic' version 2.4.1 from 2010-06-29.

Automatic conversion script
Id: cif_fix_values 1646 2011-03-28 12:23:43Z adriana 
;
_cod_original_cell_volume 1521.25(8)
_cod_database_code 4319043

loop_
_symmetry_equiv_pos_as_xyz
'x, y, z'
'-x, -y, -z'

loop_
_atom_site_label
_atom_site_type_symbol
_atom_site_fract_x
_atom_site_fract_y
_atom_site_fract_z
_atom_site_U_iso_or_equiv
_atom_site_adp_type
_atom_site_occupancy
_atom_site_symmetry_multiplicity
_atom_site_calc_flag
_atom_site_refinement_flags
_atom_site_disorder_assembly
_atom_site_disorder_group
Cu1 Cu 0.56423(5) 0.08407(4) 0.32191(4) 0.03667(14) Uani 1 1 d . . .
Ni1 Ni 0.39091(5) 0.46615(3) 0.30357(3) 0.03091(13) Uani 1 1 d . . .
Cl1 Cl 0.81111(19) -0.19183(12) 0.18039(12) 0.0739(4) Uani 1 1 d . . .
S1S S 0.54731(15) 0.86609(8) 0.49254(10) 0.0524(3) Uani 1 1 d . . .
O1 O 0.3093(3) 0.2960(2) 0.2386(2) 0.0387(6) Uani 1 1 d . . .
O2 O 0.5795(3) 0.41184(19) 0.3787(2) 0.0354(6) Uani 1 1 d . . .
O3 O 0.8516(6) -0.2846(4) 0.1184(4) 0.126(2) Uani 1 1 d . . .
O4 O 0.7805(9) -0.1114(6) 0.1399(7) 0.184(3) Uani 1 1 d . . .
O5 O 0.9225(11) -0.1426(8) 0.2691(5) 0.254(6) Uani 1 1 d . . .
O6 O 0.6777(11) -0.2219(6) 0.1964(10) 0.256(6) Uani 1 1 d . . .
N1 N 0.4626(4) -0.0783(3) 0.2608(3) 0.0514(9) Uani 1 1 d . . .
H1A H 0.5207 -0.1176 0.2262 0.062 Uiso 1 1 calc R . .
H1B H 0.4665 -0.1006 0.3146 0.062 Uiso 1 1 calc R . .
N2 N 0.3937(4) 0.1310(2) 0.2394(3) 0.0399(8) Uani 1 1 d . . .
N3 N 0.7546(4) 0.0404(3) 0.3969(3) 0.0463(8) Uani 1 1 d . . .
H3A H 0.7255 -0.0056 0.4265 0.056 Uiso 1 1 calc R . .
H3B H 0.7926 -0.0006 0.3479 0.056 Uiso 1 1 calc R . .
N4 N 0.6590(3) 0.2431(2) 0.3717(2) 0.0352(7) Uani 1 1 d . . .
N5 N 0.4857(4) 0.4644(3) 0.1813(3) 0.0464(8) Uani 1 1 d . . .
N6 N 0.1897(4) 0.4974(3) 0.2070(3) 0.0469(9) Uani 1 1 d . . .
N1S N 0.4787(4) 0.6320(3) 0.3953(3) 0.0432(8) Uani 1 1 d . . .
C1 C 0.3023(6) -0.1137(4) 0.1893(4) 0.0647(14) Uani 1 1 d . . .
H1C H 0.2343 -0.0968 0.2309 0.078 Uiso 1 1 calc R . .
H1D H 0.2831 -0.1945 0.1530 0.078 Uiso 1 1 calc R . .
C2 C 0.2640(5) -0.0589(3) 0.1093(3) 0.0467(10) Uani 1 1 d . . .
C3 C 0.2505(5) 0.0633(3) 0.1599(3) 0.0467(10) Uani 1 1 d . . .
H3C H 0.2213 0.0953 0.1063 0.056 Uiso 1 1 calc R . .
H3D H 0.1706 0.0665 0.1919 0.056 Uiso 1 1 calc R . .
C4 C 0.8819(5) 0.1272(4) 0.4781(4) 0.0526(11) Uani 1 1 d . . .
H4A H 0.9694 0.0920 0.4958 0.063 Uiso 1 1 calc R . .
H4B H 0.8526 0.1581 0.5404 0.063 Uiso 1 1 calc R . .
C5 C 0.9297(4) 0.2246(3) 0.4457(4) 0.0442(10) Uani 1 1 d . . .
C6 C 0.8097(4) 0.3006(3) 0.4451(3) 0.0426(9) Uani 1 1 d . . .
H6B H 0.8017 0.3315 0.5148 0.051 Uiso 1 1 calc R . .
H6C H 0.8435 0.3627 0.4275 0.051 Uiso 1 1 calc R . .
C7 C 0.4067(4) 0.2395(3) 0.2680(3) 0.0318(8) Uani 1 1 d . . .
C8 C 0.5602(4) 0.3044(3) 0.3467(3) 0.0297(7) Uani 1 1 d . . .
C9 C 0.3751(7) 0.5089(5) 0.1161(4) 0.0771(17) Uani 1 1 d . . .
H9A H 0.3871 0.4872 0.0474 0.092 Uiso 1 1 calc R . .
H9B H 0.3953 0.5902 0.1470 0.092 Uiso 1 1 calc R . .
C10 C 0.2134(7) 0.4659(6) 0.1054(4) 0.0811(19) Uani 1 1 d . . .
H10A H 0.1435 0.4964 0.0617 0.097 Uiso 1 1 calc R . .
H10B H 0.1915 0.3848 0.0716 0.097 Uiso 1 1 calc R . .
C11 C 0.5009(7) 0.3506(4) 0.1171(4) 0.0706(15) Uani 1 1 d . . .
H11A H 0.5385 0.3552 0.0623 0.106 Uiso 1 1 calc R . .
H11B H 0.4032 0.3022 0.0873 0.106 Uiso 1 1 calc R . .
H11C H 0.5710 0.3209 0.1604 0.106 Uiso 1 1 calc R . .
C12 C 0.6382(6) 0.5355(5) 0.2229(4) 0.0716(15) Uani 1 1 d . . .
H12A H 0.6742 0.5352 0.1661 0.107 Uiso 1 1 calc R . .
H12B H 0.7076 0.5066 0.2673 0.107 Uiso 1 1 calc R . .
H12C H 0.6320 0.6109 0.2623 0.107 Uiso 1 1 calc R . .
C13 C 0.1624(6) 0.6137(4) 0.2425(4) 0.0719(16) Uani 1 1 d . . .
H13A H 0.0694 0.6193 0.1956 0.108 Uiso 1 1 calc R . .
H13B H 0.2458 0.6633 0.2436 0.108 Uiso 1 1 calc R . .
H13C H 0.1541 0.6342 0.3114 0.108 Uiso 1 1 calc R . .
C14 C 0.0500(6) 0.4239(5) 0.1956(5) 0.0783(17) Uani 1 1 d . . .
H14A H -0.0362 0.4356 0.1473 0.118 Uiso 1 1 calc R . .
H14B H 0.0342 0.4418 0.2622 0.118 Uiso 1 1 calc R . .
H14C H 0.0618 0.3468 0.1700 0.118 Uiso 1 1 calc R . .
C15 C 0.1071(6) -0.1202(4) 0.0287(5) 0.0784(18) Uani 1 1 d . . .
H15A H 0.1140 -0.1959 -0.0095 0.118 Uiso 1 1 calc R . .
H15B H 0.0763 -0.0818 -0.0187 0.118 Uiso 1 1 calc R . .
H15C H 0.0333 -0.1212 0.0642 0.118 Uiso 1 1 calc R . .
C16 C 0.3817(7) -0.0664(5) 0.0527(4) 0.0821(18) Uani 1 1 d . . .
H16A H 0.4789 -0.0250 0.1016 0.123 Uiso 1 1 calc R . .
H16B H 0.3510 -0.0352 -0.0005 0.123 Uiso 1 1 calc R . .
H16C H 0.3897 -0.1435 0.0213 0.123 Uiso 1 1 calc R . .
C17 C 1.0768(5) 0.2956(4) 0.5326(4) 0.0639(14) Uani 1 1 d . . .
H17A H 1.1049 0.3621 0.5202 0.096 Uiso 1 1 calc R . .
H17B H 1.1575 0.2526 0.5326 0.096 Uiso 1 1 calc R . .
H17C H 1.0597 0.3165 0.5990 0.096 Uiso 1 1 calc R . .
C18 C 0.9583(7) 0.1807(5) 0.3412(5) 0.0740(16) Uani 1 1 d . . .
H18A H 0.9974 0.2426 0.3265 0.111 Uiso 1 1 calc R . .
H18B H 0.8645 0.1405 0.2873 0.111 Uiso 1 1 calc R . .
H18C H 1.0313 0.1314 0.3438 0.111 Uiso 1 1 calc R . .
C1S C 0.5073(4) 0.7284(3) 0.4358(3) 0.0346(8) Uani 1 1 d . . .
O1S O 0.2834(3) 0.4581(2) 0.4169(2) 0.0425(7) Uani 1 1 d . . .
H1SA H 0.3375 0.5074 0.4791 0.051 Uiso 1 1 d R . .
H1SB H 0.2775 0.3851 0.3991 0.051 Uiso 1 1 d R . .

loop_
_atom_site_aniso_label
_atom_site_aniso_U_11
_atom_site_aniso_U_22
_atom_site_aniso_U_33
_atom_site_aniso_U_23
_atom_site_aniso_U_13
_atom_site_aniso_U_12
Cu1 0.0399(3) 0.0226(2) 0.0416(3) 0.01079(19) 0.0049(2) 0.00705(18)
Ni1 0.0394(3) 0.0209(2) 0.0270(2) 0.00672(18) 0.00426(19) 0.00668(18)
Cl1 0.0931(10) 0.0590(8) 0.0672(9) 0.0108(7) 0.0317(8) 0.0362(7)
S1S 0.0818(8) 0.0224(5) 0.0556(7) 0.0085(4) 0.0338(6) 0.0052(5)
O1 0.0386(14) 0.0246(12) 0.0389(15) 0.0066(11) -0.0035(12) 0.0078(11)
O2 0.0377(14) 0.0229(12) 0.0356(14) 0.0075(10) 0.0005(11) 0.0038(10)
O3 0.143(5) 0.105(4) 0.090(3) -0.015(3) 0.030(3) 0.070(3)
O4 0.214(8) 0.157(6) 0.267(10) 0.143(7) 0.112(7) 0.106(6)
O5 0.285(11) 0.247(10) 0.079(4) -0.053(5) -0.051(6) 0.119(8)
O6 0.273(10) 0.125(5) 0.541(18) 0.159(8) 0.324(12) 0.112(6)
N1 0.065(2) 0.0280(17) 0.051(2) 0.0133(16) 0.0058(19) 0.0071(16)
N2 0.0379(17) 0.0231(15) 0.0434(19) 0.0075(14) -0.0042(14) 0.0024(13)
N3 0.048(2) 0.0350(18) 0.055(2) 0.0181(16) 0.0106(17) 0.0150(15)
N4 0.0356(16) 0.0252(15) 0.0391(18) 0.0107(13) 0.0042(14) 0.0060(13)
N5 0.058(2) 0.045(2) 0.0359(18) 0.0136(16) 0.0172(17) 0.0078(17)
N6 0.052(2) 0.0422(19) 0.0390(19) 0.0138(16) 0.0018(16) 0.0192(16)
N1S 0.055(2) 0.0273(16) 0.0425(19) 0.0083(14) 0.0130(16) 0.0085(15)
C1 0.065(3) 0.039(2) 0.079(4) 0.028(2) 0.001(3) -0.009(2)
C2 0.046(2) 0.0250(18) 0.048(2) 0.0005(17) -0.0003(19) 0.0008(17)
C3 0.038(2) 0.0292(19) 0.051(3) 0.0054(18) -0.0061(19) 0.0011(16)
C4 0.051(3) 0.045(2) 0.055(3) 0.019(2) 0.003(2) 0.016(2)
C5 0.033(2) 0.042(2) 0.054(3) 0.015(2) 0.0109(19) 0.0125(17)
C6 0.033(2) 0.032(2) 0.052(2) 0.0109(18) 0.0039(18) 0.0033(16)
C7 0.0362(19) 0.0250(17) 0.0287(18) 0.0085(14) 0.0038(15) 0.0046(14)
C8 0.0330(18) 0.0235(16) 0.0283(17) 0.0087(14) 0.0045(14) 0.0027(14)
C9 0.102(5) 0.099(4) 0.058(3) 0.053(3) 0.034(3) 0.039(4)
C10 0.088(4) 0.114(5) 0.035(3) 0.027(3) 0.003(3) 0.046(4)
C11 0.099(4) 0.066(3) 0.051(3) 0.010(3) 0.042(3) 0.026(3)
C12 0.077(4) 0.075(4) 0.066(3) 0.019(3) 0.038(3) -0.005(3)
C13 0.080(4) 0.054(3) 0.067(3) 0.015(3) 0.002(3) 0.041(3)
C14 0.051(3) 0.073(4) 0.089(4) 0.024(3) -0.005(3) 0.012(3)
C15 0.071(3) 0.035(2) 0.079(4) -0.003(2) -0.020(3) -0.008(2)
C16 0.091(4) 0.097(5) 0.054(3) 0.016(3) 0.026(3) 0.034(4)
C17 0.032(2) 0.066(3) 0.080(4) 0.020(3) 0.005(2) 0.009(2)
C18 0.078(4) 0.075(4) 0.079(4) 0.023(3) 0.045(3) 0.023(3)
C1S 0.041(2) 0.0285(18) 0.035(2) 0.0106(15) 0.0131(16) 0.0087(15)
O1S 0.0505(17) 0.0318(14) 0.0353(15) 0.0021(11) 0.0125(13) 0.0001(12)

loop_
_atom_type_symbol
_atom_type_description
_atom_type_scat_dispersion_real
_atom_type_scat_dispersion_imag
_atom_type_scat_source
C C 0.0033 0.0016 'International Tables Vol C Tables 4.2.6.8 and 6.1.1.4'
H H 0.0000 0.0000 'International Tables Vol C Tables 4.2.6.8 and 6.1.1.4'
N N 0.0061 0.0033 'International Tables Vol C Tables 4.2.6.8 and 6.1.1.4'
O O 0.0106 0.0060 'International Tables Vol C Tables 4.2.6.8 and 6.1.1.4'
S S 0.1246 0.1234 'International Tables Vol C Tables 4.2.6.8 and 6.1.1.4'
Cl Cl 0.1484 0.1585 'International Tables Vol C Tables 4.2.6.8 and 6.1.1.4'
Ni Ni 0.3393 1.1124 'International Tables Vol C Tables 4.2.6.8 and 6.1.1.4'
Cu Cu 0.3201 1.2651 'International Tables Vol C Tables 4.2.6.8 and 6.1.1.4'

loop_
_geom_angle_atom_site_label_1
_geom_angle_atom_site_label_2
_geom_angle_atom_site_label_3
_geom_angle
_geom_angle_site_symmetry_1
_geom_angle_site_symmetry_3
_geom_angle_publ_flag
N2 Cu1 N4 83.41(12) . . ?
N2 Cu1 N1 93.73(13) . . ?
N4 Cu1 N1 176.00(14) . . ?
N2 Cu1 N3 173.14(15) . . ?
N4 Cu1 N3 93.56(13) . . ?
N1 Cu1 N3 88.98(14) . . ?
N1S Ni1 O1 169.00(13) . . ?
N1S Ni1 O2 92.69(12) . . ?
O1 Ni1 O2 81.05(9) . . ?
N1S Ni1 N6 95.66(13) . . ?
O1 Ni1 N6 91.15(12) . . ?
O2 Ni1 N6 171.15(11) . . ?
N1S Ni1 O1S 88.08(12) . . ?
O1 Ni1 O1S 82.96(11) . . ?
O2 Ni1 O1S 90.42(11) . . ?
N6 Ni1 O1S 92.78(13) . . ?
N1S Ni1 N5 95.66(14) . . ?
O1 Ni1 N5 93.53(12) . . ?
O2 Ni1 N5 91.32(12) . . ?
N6 Ni1 N5 84.95(14) . . ?
O1S Ni1 N5 175.79(12) . . ?
O5 Cl1 O4 106.0(6) . . ?
O5 Cl1 O6 111.6(7) . . ?
O4 Cl1 O6 103.5(5) . . ?
O5 Cl1 O3 109.8(4) . . ?
O4 Cl1 O3 115.7(5) . . ?
O6 Cl1 O3 110.2(4) . . ?
C7 O1 Ni1 112.8(2) . . ?
C8 O2 Ni1 111.5(2) . . ?
C1 N1 Cu1 120.7(3) . . ?
C7 N2 C3 116.9(3) . . ?
C7 N2 Cu1 113.0(2) . . ?
C3 N2 Cu1 129.7(2) . . ?
C4 N3 Cu1 120.6(3) . . ?
C8 N4 C6 117.9(3) . . ?
C8 N4 Cu1 111.8(2) . . ?
C6 N4 Cu1 129.3(2) . . ?
C9 N5 C12 110.9(4) . . ?
C9 N5 C11 109.7(4) . . ?
C12 N5 C11 107.0(4) . . ?
C9 N5 Ni1 103.5(3) . . ?
C12 N5 Ni1 112.1(3) . . ?
C11 N5 Ni1 113.7(3) . . ?
C10 N6 C13 111.0(4) . . ?
C10 N6 C14 108.2(4) . . ?
C13 N6 C14 106.9(4) . . ?
C10 N6 Ni1 103.4(3) . . ?
C13 N6 Ni1 115.3(3) . . ?
C14 N6 Ni1 111.8(3) . . ?
C1S N1S Ni1 168.6(3) . . ?
N1 C1 C2 114.7(4) . . ?
C1 C2 C16 111.4(4) . . ?
C1 C2 C3 111.0(4) . . ?
C16 C2 C3 110.0(4) . . ?
C1 C2 C15 108.4(4) . . ?
C16 C2 C15 108.7(4) . . ?
C3 C2 C15 107.2(4) . . ?
N2 C3 C2 112.4(3) . . ?
N3 C4 C5 114.1(4) . . ?
C18 C5 C6 111.9(4) . . ?
C18 C5 C17 110.4(4) . . ?
C6 C5 C17 106.7(3) . . ?
C18 C5 C4 111.3(4) . . ?
C6 C5 C4 110.0(4) . . ?
C17 C5 C4 106.2(4) . . ?
N4 C6 C5 113.6(3) . . ?
O1 C7 N2 128.4(3) . . ?
O1 C7 C8 117.3(3) . . ?
N2 C7 C8 114.3(3) . . ?
O2 C8 N4 127.4(3) . . ?
O2 C8 C7 117.3(3) . . ?
N4 C8 C7 115.3(3) . . ?
N5 C9 C10 111.5(4) . . ?
N6 C10 C9 111.2(4) . . ?
N1S C1S S1S 179.5(4) . . ?

loop_
_geom_bond_atom_site_label_1
_geom_bond_atom_site_label_2
_geom_bond_distance
_geom_bond_site_symmetry_2
_geom_bond_publ_flag
Cu1 N2 1.958(3) . ?
Cu1 N4 1.971(3) . ?
Cu1 N1 2.014(3) . ?
Cu1 N3 2.019(3) . ?
Ni1 N1S 2.057(3) . ?
Ni1 O1 2.058(2) . ?
Ni1 O2 2.082(2) . ?
Ni1 N6 2.146(3) . ?
Ni1 O1S 2.152(3) . ?
Ni1 N5 2.161(3) . ?
Cl1 O5 1.317(7) . ?
Cl1 O4 1.353(6) . ?
Cl1 O6 1.372(7) . ?
Cl1 O3 1.375(4) . ?
S1S C1S 1.646(4) . ?
O1 C7 1.267(4) . ?
O2 C8 1.282(4) . ?
N1 C1 1.490(6) . ?
N2 C7 1.300(4) . ?
N2 C3 1.471(5) . ?
N3 C4 1.478(5) . ?
N4 C8 1.302(4) . ?
N4 C6 1.459(5) . ?
N5 C9 1.469(6) . ?
N5 C12 1.477(6) . ?
N5 C11 1.486(6) . ?
N6 C10 1.459(6) . ?
N6 C13 1.473(5) . ?
N6 C14 1.485(7) . ?
N1S C1S 1.153(5) . ?
C1 C2 1.512(6) . ?
C2 C16 1.520(7) . ?
C2 C3 1.524(5) . ?
C2 C15 1.542(6) . ?
C4 C5 1.548(6) . ?
C5 C18 1.520(7) . ?
C5 C6 1.530(5) . ?
C5 C17 1.542(6) . ?
C7 C8 1.522(5) . ?
C9 C10 1.509(8) . ?

loop_
_geom_hbond_atom_site_label_D
_geom_hbond_atom_site_label_H
_geom_hbond_atom_site_label_A
_geom_hbond_distance_DH
_geom_hbond_distance_HA
_geom_hbond_distance_DA
_geom_hbond_angle_DHA
_geom_hbond_site_symmetry_A
N1 H1A O6 0.90 2.08 2.936(7) 158.6 .
N1 H1B S1S 0.90 2.64 3.517(4) 165.4 1_545
N3 H3A S1S 0.90 2.80 3.671(4) 162.4 1_545
N3 H3B O5 0.90 2.39 3.242(9) 157.0 .
N3 H3B Cl1 0.90 2.86 3.707(4) 157.4 .
O1S H1SA O2 0.88 1.85 2.717(4) 164.8 2_666
O1S H1SB O1 0.88 2.31 2.790(4) 114.0 .

loop_
_geom_torsion_atom_site_label_1
_geom_torsion_atom_site_label_2
_geom_torsion_atom_site_label_3
_geom_torsion_atom_site_label_4
_geom_torsion
_geom_torsion_site_symmetry_1
_geom_torsion_site_symmetry_2
_geom_torsion_site_symmetry_3
_geom_torsion_site_symmetry_4
_geom_torsion_publ_flag
N1S Ni1 O1 C7 -58.8(7) . . . . ?
O2 Ni1 O1 C7 -3.0(3) . . . . ?
N6 Ni1 O1 C7 172.8(3) . . . . ?
O1S Ni1 O1 C7 -94.5(3) . . . . ?
N5 Ni1 O1 C7 87.8(3) . . . . ?
N1S Ni1 O2 C8 174.2(3) . . . . ?
O1 Ni1 O2 C8 3.3(2) . . . . ?
N6 Ni1 O2 C8 -25.1(9) . . . . ?
O1S Ni1 O2 C8 86.1(2) . . . . ?
N5 Ni1 O2 C8 -90.0(3) . . . . ?
N2 Cu1 N1 C1 -6.2(4) . . . . ?
N4 Cu1 N1 C1 -50(2) . . . . ?
N3 Cu1 N1 C1 -179.9(4) . . . . ?
N4 Cu1 N2 C7 -12.0(3) . . . . ?
N1 Cu1 N2 C7 170.8(3) . . . . ?
N3 Cu1 N2 C7 -76.1(12) . . . . ?
N4 Cu1 N2 C3 174.9(4) . . . . ?
N1 Cu1 N2 C3 -2.3(4) . . . . ?
N3 Cu1 N2 C3 110.8(11) . . . . ?
N2 Cu1 N3 C4 77.4(12) . . . . ?
N4 Cu1 N3 C4 13.9(4) . . . . ?
N1 Cu1 N3 C4 -169.2(4) . . . . ?
N2 Cu1 N4 C8 13.2(3) . . . . ?
N1 Cu1 N4 C8 58(2) . . . . ?
N3 Cu1 N4 C8 -173.0(3) . . . . ?
N2 Cu1 N4 C6 -179.0(4) . . . . ?
N1 Cu1 N4 C6 -135(2) . . . . ?
N3 Cu1 N4 C6 -5.1(4) . . . . ?
N1S Ni1 N5 C9 -83.4(3) . . . . ?
O1 Ni1 N5 C9 102.7(3) . . . . ?
O2 Ni1 N5 C9 -176.2(3) . . . . ?
N6 Ni1 N5 C9 11.8(3) . . . . ?
O1S Ni1 N5 C9 69.4(17) . . . . ?
N1S Ni1 N5 C12 36.2(3) . . . . ?
O1 Ni1 N5 C12 -137.7(3) . . . . ?
O2 Ni1 N5 C12 -56.6(3) . . . . ?
N6 Ni1 N5 C12 131.4(3) . . . . ?
O1S Ni1 N5 C12 -171.1(16) . . . . ?
N1S Ni1 N5 C11 157.7(3) . . . . ?
O1 Ni1 N5 C11 -16.2(3) . . . . ?
O2 Ni1 N5 C11 64.9(3) . . . . ?
N6 Ni1 N5 C11 -107.1(3) . . . . ?
O1S Ni1 N5 C11 -49.6(18) . . . . ?
N1S Ni1 N6 C10 111.9(4) . . . . ?
O1 Ni1 N6 C10 -76.8(3) . . . . ?
O2 Ni1 N6 C10 -48.7(10) . . . . ?
O1S Ni1 N6 C10 -159.8(3) . . . . ?
N5 Ni1 N6 C10 16.7(3) . . . . ?
N1S Ni1 N6 C13 -9.5(4) . . . . ?
O1 Ni1 N6 C13 161.8(4) . . . . ?
O2 Ni1 N6 C13 -170.1(7) . . . . ?
O1S Ni1 N6 C13 78.8(4) . . . . ?
N5 Ni1 N6 C13 -104.7(4) . . . . ?
N1S Ni1 N6 C14 -131.9(3) . . . . ?
O1 Ni1 N6 C14 39.4(3) . . . . ?
O2 Ni1 N6 C14 67.5(10) . . . . ?
O1S Ni1 N6 C14 -43.6(3) . . . . ?
N5 Ni1 N6 C14 132.9(4) . . . . ?
O1 Ni1 N1S C1S -131.5(15) . . . . ?
O2 Ni1 N1S C1S 173.5(17) . . . . ?
N6 Ni1 N1S C1S -3.5(17) . . . . ?
O1S Ni1 N1S C1S -96.1(17) . . . . ?
N5 Ni1 N1S C1S 81.9(17) . . . . ?
Cu1 N1 C1 C2 42.4(6) . . . . ?
N1 C1 C2 C16 49.4(6) . . . . ?
N1 C1 C2 C3 -73.6(5) . . . . ?
N1 C1 C2 C15 169.0(4) . . . . ?
C7 N2 C3 C2 163.1(4) . . . . ?
Cu1 N2 C3 C2 -24.0(6) . . . . ?
C1 C2 C3 N2 61.4(5) . . . . ?
C16 C2 C3 N2 -62.4(5) . . . . ?
C15 C2 C3 N2 179.6(4) . . . . ?
Cu1 N3 C4 C5 -48.0(5) . . . . ?
N3 C4 C5 C18 -51.5(5) . . . . ?
N3 C4 C5 C6 73.2(5) . . . . ?
N3 C4 C5 C17 -171.7(4) . . . . ?
C8 N4 C6 C5 -163.5(4) . . . . ?
Cu1 N4 C6 C5 29.2(5) . . . . ?
C18 C5 C6 N4 63.4(5) . . . . ?
C17 C5 C6 N4 -175.7(4) . . . . ?
C4 C5 C6 N4 -60.9(5) . . . . ?
Ni1 O1 C7 N2 -177.7(3) . . . . ?
Ni1 O1 C7 C8 2.2(4) . . . . ?
C3 N2 C7 O1 2.5(6) . . . . ?
Cu1 N2 C7 O1 -171.5(3) . . . . ?
C3 N2 C7 C8 -177.3(4) . . . . ?
Cu1 N2 C7 C8 8.6(4) . . . . ?
Ni1 O2 C8 N4 174.7(3) . . . . ?
Ni1 O2 C8 C7 -3.2(4) . . . . ?
C6 N4 C8 O2 0.6(6) . . . . ?
Cu1 N4 C8 O2 170.0(3) . . . . ?
C6 N4 C8 C7 178.6(3) . . . . ?
Cu1 N4 C8 C7 -12.0(4) . . . . ?
O1 C7 C8 O2 0.8(5) . . . . ?
N2 C7 C8 O2 -179.4(3) . . . . ?
O1 C7 C8 N4 -177.4(3) . . . . ?
N2 C7 C8 N4 2.4(5) . . . . ?
C12 N5 C9 C10 -159.3(5) . . . . ?
C11 N5 C9 C10 82.7(6) . . . . ?
Ni1 N5 C9 C10 -38.9(5) . . . . ?
C13 N6 C10 C9 81.2(5) . . . . ?
C14 N6 C10 C9 -161.8(5) . . . . ?
Ni1 N6 C10 C9 -43.1(5) . . . . ?
N5 C9 C10 N6 59.4(6) . . . . ?
Ni1 N1S C1S S1S -30(46) . . . . ?
